data_4029331
loop_
_publ_author_name
'Zheng, Liyao'
'Hua, Ruimao'

_publ_section_title
;
 Modular Assembly of Ring-Fused and \p-Extended Phenanthroimidazoles via
 C-H Activation and Alkyne Annulation.
;
_journal_issue 9
_journal_name_full 'The Journal of organic chemistry'
_journal_page_first 3930
_journal_page_last 3936
_journal_paper_doi 10.1021/jo500401n
_journal_volume 79
_journal_year 2014
_chemical_formula_moiety 'C39 H24 N2'
_chemical_formula_sum 'C39 H24 N2'
_chemical_formula_weight 520.60
_chemical_name_systematic
; 
 ? 
;
_space_group_IT_number 2
_symmetry_cell_setting triclinic
_symmetry_space_group_name_Hall '-P 1'
_symmetry_space_group_name_H-M 'P -1'
_atom_sites_solution_hydrogens geom
_atom_sites_solution_primary direct
_atom_sites_solution_secondary difmap
_audit_creation_method SHELXL-97
_cell_angle_alpha 113.32(2)
_cell_angle_beta 98.37(2)
_cell_angle_gamma 95.61(3)
_cell_formula_units_Z 2
_cell_length_a 8.078(3)
_cell_length_b 12.824(3)
_cell_length_c 13.714(4)
_cell_measurement_reflns_used 41
_cell_measurement_temperature 295(2)
_cell_measurement_theta_max 12.49
_cell_measurement_theta_min 4.76
_cell_volume 1271.7(7)
_computing_cell_refinement 'XSCANS (Bruker, 1997)'
_computing_data_collection 'XSCANS (Bruker, 1997)'
_computing_data_reduction 'XSCANS (Bruker, 1997)'
_computing_molecular_graphics 'SHELXTL (Bruker, 1997)'
_computing_publication_material 'SHELXTL (Bruker, 1997)'
_computing_structure_refinement 'SHELXL-97 (Sheldrick, 1997)'
_computing_structure_solution 'SHELXS-97 (Sheldrick, 1990)'
_diffrn_ambient_temperature 295(2)
_diffrn_measured_fraction_theta_full 0.980
_diffrn_measured_fraction_theta_max 0.980
_diffrn_measurement_device_type 'Bruker P4'
_diffrn_measurement_method '\w scans'
_diffrn_radiation_monochromator graphite
_diffrn_radiation_source 'fine-focus sealed tube'
_diffrn_radiation_type MoK\a
_diffrn_radiation_wavelength 0.71073
_diffrn_reflns_av_R_equivalents 0.0382
_diffrn_reflns_av_sigmaI/netI 0.0496
_diffrn_reflns_limit_h_max 1
_diffrn_reflns_limit_h_min -9
_diffrn_reflns_limit_k_max 14
_diffrn_reflns_limit_k_min -14
_diffrn_reflns_limit_l_max 16
_diffrn_reflns_limit_l_min -16
_diffrn_reflns_number 5454
_diffrn_reflns_theta_full 25.05
_diffrn_reflns_theta_max 25.05
_diffrn_reflns_theta_min 1.76
_diffrn_standards_decay_% 0
_diffrn_standards_interval_count 97
_diffrn_standards_number 3
_exptl_absorpt_coefficient_mu 0.079
_exptl_absorpt_correction_type none
_exptl_crystal_colour yellow
_exptl_crystal_density_diffrn 1.359
_exptl_crystal_density_meas ?
_exptl_crystal_density_method 'not measured'
_exptl_crystal_description prism
_exptl_crystal_F_000 544
_exptl_crystal_size_max 0.40
_exptl_crystal_size_mid 0.40
_exptl_crystal_size_min 0.30
_refine_diff_density_max 0.152
_refine_diff_density_min -0.227
_refine_diff_density_rms 0.045
_refine_ls_extinction_coef 0.0041(2)
_refine_ls_extinction_expression Fc^*^=kFc[1+0.001xFc^2^\l^3^/sin(2\q)]^-1/4^
_refine_ls_extinction_method SHELXL
_refine_ls_goodness_of_fit_ref 1.050
_refine_ls_hydrogen_treatment constr
_refine_ls_matrix_type full
_refine_ls_number_parameters 371
_refine_ls_number_reflns 4423
_refine_ls_number_restraints 0
_refine_ls_restrained_S_all 1.050
_refine_ls_R_factor_all 0.0726
_refine_ls_R_factor_gt 0.0450
_refine_ls_shift/su_max 0.002
_refine_ls_shift/su_mean 0.000
_refine_ls_structure_factor_coef Fsqd
_refine_ls_weighting_details 'calc w=1/[\s^2^(Fo^2^)+(0.0010P)^2^+0.5000P] where P=(Fo^2^+2Fc^2^)/3'
_refine_ls_weighting_scheme calc
_refine_ls_wR_factor_gt 0.0854
_refine_ls_wR_factor_ref 0.0937
_reflns_number_gt 3132
_reflns_number_total 4423
_reflns_threshold_expression I>2sigma(I)
_cod_data_source_file jo500401n_si_005.cif
_cod_data_source_block 3ja
_cod_depositor_comments
;
The following automatic conversions were performed:

'_symmetry_cell_setting' value 'Triclinic' changed to 'triclinic'
according to
/usr/data/users/saulius/crontab/automatic-downloads/rss-feeds/ACS/lib/dictionaries/cif_core.dic
dictionary named 'cif_core.dic' version 2.4.2 from 2011-04-26.

Automatic conversion script
Id: cif_fix_values 2281 2013-09-26 08:29:07Z andrius 

 Adding full bibliography for 4029331--4029334.cif.

The following automatic conversions were performed:

'_exptl_crystal_density_meas' value 'none' was changed to '?' - the
value is perceived as not measured.

Automatic conversion script
Id: cif_fix_values 3008 2015-01-20 13:52:24Z robertas 
;
_cod_original_cell_volume 1271.8(7)
_cod_original_sg_symbol_H-M P-1
_cod_database_code 4029331

loop_
_symmetry_equiv_pos_as_xyz
'x, y, z'
'-x, -y, -z'

loop_
_atom_site_label
_atom_site_type_symbol
_atom_site_fract_x
_atom_site_fract_y
_atom_site_fract_z
_atom_site_U_iso_or_equiv
_atom_site_adp_type
_atom_site_occupancy
_atom_site_symmetry_multiplicity
_atom_site_calc_flag
_atom_site_refinement_flags
N1 N 0.1740(2) 1.10361(14) 0.52471(13) 0.0393(4) Uani 1 1 d .
N2 N 0.2536(2) 1.02232(13) 0.63854(12) 0.0368(4) Uani 1 1 d .
C1 C 0.1543(2) 1.17164(16) 0.62710(16) 0.0378(5) Uani 1 1 d .
C2 C 0.2051(2) 1.12733(16) 0.70064(15) 0.0374(5) Uani 1 1 d .
C3 C 0.2144(3) 1.19264(17) 0.81486(16) 0.0400(5) Uani 1 1 d .
C4 C 0.2914(3) 1.16591(18) 0.89841(17) 0.0486(5) Uani 1 1 d .
H4 H 0.3434 1.1010 0.8807 0.058 Uiso 1 1 calc R
C5 C 0.2930(3) 1.2317(2) 1.00478(18) 0.0563(6) Uani 1 1 d .
H5 H 0.3434 1.2105 1.0580 0.068 Uiso 1 1 calc R
C6 C 0.2198(3) 1.3295(2) 1.03349(18) 0.0598(6) Uani 1 1 d .
H6 H 0.2164 1.3730 1.1057 0.072 Uiso 1 1 calc R
C7 C 0.1527(3) 1.3616(2) 0.95518(17) 0.0543(6) Uani 1 1 d .
H7 H 0.1061 1.4287 0.9755 0.065 Uiso 1 1 calc R
C8 C 0.1507(3) 1.29806(17) 0.84522(16) 0.0424(5) Uani 1 1 d .
C9 C 0.0926(3) 1.34240(17) 0.76619(17) 0.0424(5) Uani 1 1 d .
C10 C 0.0395(3) 1.44978(19) 0.79463(19) 0.0540(6) Uani 1 1 d .
H10 H 0.0373 1.4940 0.8668 0.065 Uiso 1 1 calc R
C11 C -0.0086(3) 1.4907(2) 0.71956(19) 0.0562(6) Uani 1 1 d .
H11 H -0.0410 1.5629 0.7411 0.067 Uiso 1 1 calc R
C12 C -0.0098(3) 1.42624(19) 0.6115(2) 0.0541(6) Uani 1 1 d .
H12 H -0.0462 1.4539 0.5602 0.065 Uiso 1 1 calc R
C13 C 0.0426(3) 1.32149(18) 0.57971(18) 0.0464(5) Uani 1 1 d .
H13 H 0.0432 1.2786 0.5070 0.056 Uiso 1 1 calc R
C14 C 0.0953(2) 1.27892(16) 0.65627(16) 0.0390(5) Uani 1 1 d .
C15 C 0.2359(2) 1.01640(16) 0.53429(15) 0.0368(5) Uani 1 1 d .
C16 C 0.2881(2) 0.92419(16) 0.45150(15) 0.0367(5) Uani 1 1 d .
C17 C 0.2615(3) 0.91382(17) 0.34690(16) 0.0424(5) Uani 1 1 d .
H17 H 0.2118 0.9687 0.3303 0.051 Uiso 1 1 calc R
C18 C 0.3077(3) 0.82253(17) 0.26498(16) 0.0425(5) Uani 1 1 d .
C19 C 0.2697(3) 0.8048(2) 0.15495(17) 0.0535(6) Uani 1 1 d .
H19 H 0.2167 0.8573 0.1362 0.064 Uiso 1 1 calc R
C20 C 0.3096(3) 0.7123(2) 0.07668(19) 0.0593(6) Uani 1 1 d .
H20 H 0.2812 0.7007 0.0045 0.071 Uiso 1 1 calc R
C21 C 0.3934(3) 0.6338(2) 0.10367(19) 0.0585(6) Uani 1 1 d .
H21 H 0.4227 0.5715 0.0494 0.070 Uiso 1 1 calc R
C22 C 0.4320(3) 0.64769(19) 0.20762(18) 0.0526(6) Uani 1 1 d .
H22 H 0.4877 0.5949 0.2242 0.063 Uiso 1 1 calc R
C23 C 0.3887(3) 0.74186(17) 0.29188(17) 0.0421(5) Uani 1 1 d .
C24 C 0.4180(3) 0.75502(17) 0.39925(16) 0.0427(5) Uani 1 1 d .
H24 H 0.4733 0.7027 0.4170 0.051 Uiso 1 1 calc R
C25 C 0.3675(2) 0.84329(16) 0.47973(16) 0.0377(5) Uani 1 1 d .
C26 C 0.3710(2) 0.84866(16) 0.58774(16) 0.0380(5) Uani 1 1 d .
C27 C 0.3030(2) 0.92986(16) 0.66087(16) 0.0376(5) Uani 1 1 d .
C28 C 0.2468(3) 0.91390(17) 0.75270(15) 0.0398(5) Uani 1 1 d .
C29 C 0.0761(3) 0.90887(18) 0.75578(17) 0.0472(5) Uani 1 1 d .
H29 H 0.0019 0.9177 0.7021 0.057 Uiso 1 1 calc R
C30 C 0.0147(3) 0.8910(2) 0.83721(19) 0.0601(6) Uani 1 1 d .
H30 H -0.1006 0.8870 0.8382 0.072 Uiso 1 1 calc R
C31 C 0.1243(4) 0.8788(2) 0.9172(2) 0.0675(7) Uani 1 1 d .
H31 H 0.0835 0.8681 0.9731 0.081 Uiso 1 1 calc R
C32 C 0.2936(3) 0.8826(2) 0.91454(19) 0.0608(7) Uani 1 1 d .
H32 H 0.3672 0.8734 0.9683 0.073 Uiso 1 1 calc R
C33 C 0.3551(3) 0.89970(18) 0.83282(17) 0.0483(5) Uani 1 1 d .
H33 H 0.4701 0.9018 0.8313 0.058 Uiso 1 1 calc R
C34 C 0.4391(3) 0.75557(17) 0.61188(16) 0.0403(5) Uani 1 1 d .
C35 C 0.3390(3) 0.67190(18) 0.62749(17) 0.0475(5) Uani 1 1 d .
H35 H 0.2233 0.6728 0.6239 0.057 Uiso 1 1 calc R
C36 C 0.4092(3) 0.5870(2) 0.64839(19) 0.0576(6) Uani 1 1 d .
H36 H 0.3409 0.5317 0.6596 0.069 Uiso 1 1 calc R
C37 C 0.5795(3) 0.5841(2) 0.65264(19) 0.0578(6) Uani 1 1 d .
H37 H 0.6266 0.5268 0.6665 0.069 Uiso 1 1 calc R
C38 C 0.6797(3) 0.6657(2) 0.63639(19) 0.0563(6) Uani 1 1 d .
H38 H 0.7950 0.6636 0.6388 0.068 Uiso 1 1 calc R
C39 C 0.6103(3) 0.75094(19) 0.61650(18) 0.0498(6) Uani 1 1 d .
H39 H 0.6796 0.8063 0.6060 0.060 Uiso 1 1 calc R

loop_
_atom_site_aniso_label
_atom_site_aniso_U_11
_atom_site_aniso_U_22
_atom_site_aniso_U_33
_atom_site_aniso_U_23
_atom_site_aniso_U_13
_atom_site_aniso_U_12
N1 0.0435(10) 0.0362(9) 0.0417(10) 0.0179(8) 0.0113(8) 0.0108(8)
N2 0.0393(10) 0.0364(9) 0.0387(9) 0.0179(8) 0.0098(7) 0.0114(8)
C1 0.0375(11) 0.0357(11) 0.0407(11) 0.0153(9) 0.0103(9) 0.0078(9)
C2 0.0370(11) 0.0347(11) 0.0412(11) 0.0147(9) 0.0109(9) 0.0093(9)
C3 0.0379(11) 0.0388(11) 0.0413(11) 0.0150(9) 0.0077(9) 0.0055(9)
C4 0.0569(14) 0.0425(12) 0.0448(13) 0.0166(10) 0.0071(11) 0.0124(11)
C5 0.0693(17) 0.0558(15) 0.0435(13) 0.0212(11) 0.0080(12) 0.0121(13)
C6 0.0753(18) 0.0587(15) 0.0416(13) 0.0127(11) 0.0187(12) 0.0194(13)
C7 0.0631(16) 0.0498(14) 0.0495(14) 0.0156(11) 0.0171(12) 0.0207(12)
C8 0.0406(12) 0.0418(12) 0.0441(12) 0.0152(10) 0.0125(10) 0.0092(10)
C9 0.0409(12) 0.0393(12) 0.0488(12) 0.0176(10) 0.0136(10) 0.0115(10)
C10 0.0619(15) 0.0472(13) 0.0543(14) 0.0176(11) 0.0171(12) 0.0234(12)
C11 0.0609(15) 0.0432(13) 0.0672(16) 0.0218(12) 0.0157(13) 0.0231(12)
C12 0.0569(15) 0.0472(13) 0.0656(16) 0.0293(12) 0.0116(12) 0.0177(11)
C13 0.0511(13) 0.0414(12) 0.0502(13) 0.0213(10) 0.0112(11) 0.0124(10)
C14 0.0370(11) 0.0354(11) 0.0476(12) 0.0187(9) 0.0112(9) 0.0084(9)
C15 0.0364(11) 0.0367(11) 0.0411(11) 0.0191(9) 0.0091(9) 0.0079(9)
C16 0.0365(11) 0.0354(11) 0.0408(11) 0.0172(9) 0.0110(9) 0.0080(9)
C17 0.0477(13) 0.0394(12) 0.0456(12) 0.0210(10) 0.0123(10) 0.0131(10)
C18 0.0440(12) 0.0402(12) 0.0440(12) 0.0172(10) 0.0131(10) 0.0060(10)
C19 0.0653(16) 0.0547(14) 0.0448(13) 0.0222(11) 0.0161(11) 0.0159(12)
C20 0.0742(17) 0.0581(15) 0.0446(13) 0.0177(12) 0.0206(12) 0.0103(13)
C21 0.0718(17) 0.0475(14) 0.0551(15) 0.0138(12) 0.0309(13) 0.0110(13)
C22 0.0601(15) 0.0423(13) 0.0586(15) 0.0183(11) 0.0255(12) 0.0146(11)
C23 0.0417(12) 0.0370(11) 0.0492(13) 0.0170(10) 0.0172(10) 0.0059(9)
C24 0.0437(12) 0.0390(12) 0.0518(13) 0.0219(10) 0.0153(10) 0.0140(10)
C25 0.0366(11) 0.0347(11) 0.0434(12) 0.0166(9) 0.0105(9) 0.0076(9)
C26 0.0369(11) 0.0353(11) 0.0440(12) 0.0182(9) 0.0083(9) 0.0086(9)
C27 0.0364(11) 0.0377(11) 0.0412(11) 0.0193(9) 0.0057(9) 0.0081(9)
C28 0.0451(12) 0.0368(11) 0.0392(11) 0.0167(9) 0.0089(10) 0.0103(9)
C29 0.0478(13) 0.0513(13) 0.0448(12) 0.0215(11) 0.0093(10) 0.0117(11)
C30 0.0532(15) 0.0741(17) 0.0588(15) 0.0309(13) 0.0205(12) 0.0089(13)
C31 0.082(2) 0.0802(19) 0.0509(15) 0.0371(14) 0.0197(14) 0.0096(15)
C32 0.0736(18) 0.0668(16) 0.0487(14) 0.0320(13) 0.0071(13) 0.0150(14)
C33 0.0512(13) 0.0501(13) 0.0471(13) 0.0238(11) 0.0074(11) 0.0123(11)
C34 0.0440(12) 0.0371(11) 0.0417(12) 0.0172(9) 0.0089(9) 0.0122(9)
C35 0.0449(13) 0.0447(12) 0.0558(14) 0.0245(11) 0.0083(11) 0.0085(10)
C36 0.0599(16) 0.0475(14) 0.0732(16) 0.0354(13) 0.0084(13) 0.0071(12)
C37 0.0628(16) 0.0475(14) 0.0702(16) 0.0328(13) 0.0053(13) 0.0177(12)
C38 0.0459(14) 0.0562(14) 0.0749(17) 0.0344(13) 0.0102(12) 0.0175(12)
C39 0.0449(13) 0.0468(13) 0.0651(15) 0.0297(12) 0.0116(11) 0.0119(10)

loop_
_atom_type_symbol
_atom_type_description
_atom_type_scat_dispersion_real
_atom_type_scat_dispersion_imag
_atom_type_scat_source
C C 0.0033 0.0016 'International Tables Vol C Tables 4.2.6.8 and 6.1.1.4'
H H 0.0000 0.0000 'International Tables Vol C Tables 4.2.6.8 and 6.1.1.4'
N N 0.0061 0.0033 'International Tables Vol C Tables 4.2.6.8 and 6.1.1.4'

loop_
_geom_angle_atom_site_label_1
_geom_angle_atom_site_label_2
_geom_angle_atom_site_label_3
_geom_angle
C15 N1 C1 104.59(16)
C15 N2 C2 105.56(15)
C15 N2 C27 120.33(16)
C2 N2 C27 134.02(16)
N1 C1 C2 112.42(17)
N1 C1 C14 124.42(18)
C2 C1 C14 123.10(18)
C1 C2 N2 104.42(16)
C1 C2 C3 121.00(18)
N2 C2 C3 134.28(18)
C4 C3 C8 117.35(18)
C4 C3 C2 125.95(19)
C8 C3 C2 116.52(18)
C5 C4 C3 122.3(2)
C5 C4 H4 118.8
C3 C4 H4 118.8
C4 C5 C6 120.0(2)
C4 C5 H5 120.0
C6 C5 H5 120.0
C7 C6 C5 119.2(2)
C7 C6 H6 120.4
C5 C6 H6 120.4
C6 C7 C8 122.8(2)
C6 C7 H7 118.6
C8 C7 H7 118.6
C7 C8 C3 117.91(19)
C7 C8 C9 120.37(19)
C3 C8 C9 121.64(18)
C10 C9 C14 117.22(19)
C10 C9 C8 122.98(19)
C14 C9 C8 119.74(18)
C11 C10 C9 121.7(2)
C11 C10 H10 119.1
C9 C10 H10 119.1
C10 C11 C12 120.5(2)
C10 C11 H11 119.7
C12 C11 H11 119.7
C13 C12 C11 120.0(2)
C13 C12 H12 120.0
C11 C12 H12 120.0
C12 C13 C14 120.1(2)
C12 C13 H13 119.9
C14 C13 H13 119.9
C13 C14 C9 120.33(18)
C13 C14 C1 121.99(19)
C9 C14 C1 117.68(18)
N1 C15 N2 112.91(17)
N1 C15 C16 126.73(18)
N2 C15 C16 120.33(17)
C17 C16 C25 120.68(18)
C17 C16 C15 120.65(18)
C25 C16 C15 118.66(17)
C16 C17 C18 121.15(19)
C16 C17 H17 119.4
C18 C17 H17 119.4
C17 C18 C23 118.90(19)
C17 C18 C19 122.3(2)
C23 C18 C19 118.77(19)
C20 C19 C18 120.8(2)
C20 C19 H19 119.6
C18 C19 H19 119.6
C19 C20 C21 120.4(2)
C19 C20 H20 119.8
C21 C20 H20 119.8
C22 C21 C20 120.6(2)
C22 C21 H21 119.7
C20 C21 H21 119.7
C21 C22 C23 120.8(2)
C21 C22 H22 119.6
C23 C22 H22 119.6
C24 C23 C18 119.20(18)
C24 C23 C22 122.2(2)
C18 C23 C22 118.57(19)
C25 C24 C23 121.90(19)
C25 C24 H24 119.0
C23 C24 H24 119.0
C24 C25 C16 118.11(18)
C24 C25 C26 123.05(18)
C16 C25 C26 118.31(17)
C27 C26 C25 121.20(18)
C27 C26 C34 121.28(18)
C25 C26 C34 117.33(17)
C26 C27 N2 119.35(18)
C26 C27 C28 122.05(18)
N2 C27 C28 117.48(17)
C29 C28 C33 118.8(2)
C29 C28 C27 117.80(18)
C33 C28 C27 123.37(19)
C30 C29 C28 120.8(2)
C30 C29 H29 119.6
C28 C29 H29 119.6
C29 C30 C31 119.7(2)
C29 C30 H30 120.1
C31 C30 H30 120.1
C32 C31 C30 120.1(2)
C32 C31 H31 120.0
C30 C31 H31 120.0
C31 C32 C33 120.2(2)
C31 C32 H32 119.9
C33 C32 H32 119.9
C32 C33 C28 120.3(2)
C32 C33 H33 119.8
C28 C33 H33 119.8
C39 C34 C35 118.22(19)
C39 C34 C26 118.48(19)
C35 C34 C26 123.29(19)
C36 C35 C34 120.6(2)
C36 C35 H35 119.7
C34 C35 H35 119.7
C37 C36 C35 120.2(2)
C37 C36 H36 119.9
C35 C36 H36 119.9
C38 C37 C36 119.8(2)
C38 C37 H37 120.1
C36 C37 H37 120.1
C37 C38 C39 120.1(2)
C37 C38 H38 120.0
C39 C38 H38 120.0
C38 C39 C34 121.1(2)
C38 C39 H39 119.5
C34 C39 H39 119.5

loop_
_geom_bond_atom_site_label_1
_geom_bond_atom_site_label_2
_geom_bond_distance
N1 C15 1.313(2)
N1 C1 1.371(2)
N2 C15 1.387(2)
N2 C2 1.409(2)
N2 C27 1.415(2)
C1 C2 1.374(3)
C1 C14 1.424(3)
C2 C3 1.441(3)
C3 C4 1.401(3)
C3 C8 1.421(3)
C4 C5 1.363(3)
C4 H4 0.9300
C5 C6 1.379(3)
C5 H5 0.9300
C6 C7 1.357(3)
C6 H6 0.9300
C7 C8 1.398(3)
C7 H7 0.9300
C8 C9 1.453(3)
C9 C10 1.404(3)
C9 C14 1.406(3)
C10 C11 1.356(3)
C10 H10 0.9300
C11 C12 1.380(3)
C11 H11 0.9300
C12 C13 1.369(3)
C12 H12 0.9300
C13 C14 1.397(3)
C13 H13 0.9300
C15 C16 1.428(3)
C16 C17 1.370(3)
C16 C25 1.419(3)
C17 C18 1.392(3)
C17 H17 0.9300
C18 C23 1.414(3)
C18 C19 1.415(3)
C19 C20 1.353(3)
C19 H19 0.9300
C20 C21 1.401(3)
C20 H20 0.9300
C21 C22 1.349(3)
C21 H21 0.9300
C22 C23 1.418(3)
C22 H22 0.9300
C23 C24 1.395(3)
C24 C25 1.378(3)
C24 H24 0.9300
C25 C26 1.451(3)
C26 C27 1.355(3)
C26 C34 1.492(3)
C27 C28 1.479(3)
C28 C29 1.382(3)
C28 C33 1.384(3)
C29 C30 1.374(3)
C29 H29 0.9300
C30 C31 1.375(3)
C30 H30 0.9300
C31 C32 1.371(4)
C31 H31 0.9300
C32 C33 1.374(3)
C32 H32 0.9300
C33 H33 0.9300
C34 C39 1.383(3)
C34 C35 1.384(3)
C35 C36 1.382(3)
C35 H35 0.9300
C36 C37 1.374(3)
C36 H36 0.9300
C37 C38 1.368(3)
C37 H37 0.9300
C38 C39 1.377(3)
C38 H38 0.9300
C39 H39 0.9300
